data_4074572
loop_
_publ_author_name
'Ogasawara, Masamichi'
'Watanabe, Susumu'
'Fan, Liyan'
'Nakajima, Kiyohiko'
'Takahashi, Tamotsu'

_publ_section_title
;
 Kinetic Resolution of Planar-Chiral Ferrocenes by Molybdenum-Catalyzed
 Enantioselective Metathesis
;
_journal_issue 22
_journal_name_full Organometallics
_journal_page_first 5201
_journal_paper_doi 10.1021/om0608298
_journal_volume 25
_journal_year 2006
_chemical_absolute_configuration 'CHOOSE rm ad rmad syn or unk'
_chemical_formula_moiety 'C23 H32 Fe '
_chemical_formula_sum 'C23 H32 Fe'
_chemical_formula_weight 364.35
_space_group_IT_number 5
_symmetry_cell_setting monoclinic
_symmetry_Int_Tables_number 5
_symmetry_space_group_name_Hall 'C 2y'
_symmetry_space_group_name_H-M 'C 1 2 1'
_cell_angle_alpha 90.0000
_cell_angle_beta 122.141(16)
_cell_angle_gamma 90.0000
_cell_formula_units_Z 4
_cell_length_a 16.411(8)
_cell_length_b 10.432(4)
_cell_length_c 14.034(7)
_cell_measurement_reflns_used 8724
_cell_measurement_temperature 298.1
_cell_measurement_theta_max 27.5
_cell_measurement_theta_min 3.1
_cell_volume 2034.4(17)
_computing_cell_refinement PROCESS-AUTO
_computing_data_collection PROCESS-AUTO
_computing_data_reduction CrystalStructure
_computing_publication_material 'CrystalStructure 3.7.0'
_computing_structure_refinement CRYSTALS
_computing_structure_solution 'DIRDIF99 (PATTY)'
_diffrn_detector_area_resol_mean 10.00
_diffrn_measured_fraction_theta_full 0.997
_diffrn_measured_fraction_theta_max 0.997
_diffrn_measurement_device_type 'Rigaku RAXIS-RAPID'
_diffrn_measurement_method \w
_diffrn_radiation_type 'Mo K\a'
_diffrn_radiation_wavelength 0.71075
_diffrn_reflns_av_R_equivalents 0.041
_diffrn_reflns_limit_h_max 21
_diffrn_reflns_limit_h_min -21
_diffrn_reflns_limit_k_max 12
_diffrn_reflns_limit_k_min -13
_diffrn_reflns_limit_l_max 18
_diffrn_reflns_limit_l_min -18
_diffrn_reflns_number 10095
_diffrn_reflns_theta_full 27.48
_diffrn_reflns_theta_max 27.48
_exptl_absorpt_coefficient_mu 0.741
_exptl_absorpt_correction_T_max 0.929
_exptl_absorpt_correction_T_min 0.899
_exptl_absorpt_correction_type numerical
_exptl_absorpt_process_details
;
    Higashi, T. (1999). Program for Absorption Correction.
    Rigaku Corporation, Tokyo, Japan.
;
_exptl_crystal_colour orange
_exptl_crystal_density_diffrn 1.190
_exptl_crystal_density_method 'not measured'
_exptl_crystal_description prism
_exptl_crystal_F_000 784.00
_exptl_crystal_size_max 0.20
_exptl_crystal_size_mid 0.20
_exptl_crystal_size_min 0.10
_refine_diff_density_max 0.53
_refine_diff_density_min -0.46
_refine_ls_abs_structure_details 'Flack, H. D. (1983), Acta Cryst. A39, 876-881.  1823 Friedel Pairs'
_refine_ls_abs_structure_Flack 0.00(4)
_refine_ls_extinction_method none
_refine_ls_goodness_of_fit_ref 1.026
_refine_ls_hydrogen_treatment refall
_refine_ls_number_parameters 250
_refine_ls_number_reflns 2459
_refine_ls_R_factor_gt 0.0486
_refine_ls_shift/su_max 0.0238
_refine_ls_structure_factor_coef Fsqd
_refine_ls_weighting_details 'w = 1/[0.0030Fo^2^ + 1.0000\s(Fo^2^) + 0.5000]/(4Fo^2^)'
_refine_ls_weighting_scheme calc
_refine_ls_wR_factor_ref 0.1670
_reflns_number_gt 2013
_reflns_number_total 4282
_reflns_threshold_expression F^2^>2.0\s(F^2^)
_cod_data_source_file om0608298si20060911_102147.cif
_cod_data_source_block '_tt35'
_cod_original_cell_volume 2034.3(16)
_cod_original_formula_sum 'C23 H32 Fe '
_cod_database_code 4074572

loop_
_symmetry_equiv_pos_site_id
_symmetry_equiv_pos_as_xyz
1 +X,+Y,+Z
2 -X,+Y,-Z
3 1/2+X,1/2+Y,+Z
4 1/2-X,1/2+Y,-Z

loop_
_atom_site_label
_atom_site_type_symbol
_atom_site_fract_x
_atom_site_fract_y
_atom_site_fract_z
_atom_site_U_iso_or_equiv
_atom_site_adp_type
_atom_site_occupancy
_atom_site_symmetry_multiplicity
_atom_site_calc_flag
_atom_site_refinement_flags
Fe(1) Fe 0.19776(5) 0.00630(18) 0.31468(5) 0.03983(18) Uani 1.00 1 d .
C(1) C 0.2224(4) -0.0981(6) 0.1221(5) 0.0530(16) Uani 1.00 1 d .
C(2) C 0.1707(5) -0.2212(7) 0.1107(6) 0.0619(19) Uani 1.00 1 d .
C(3) C 0.1917(5) -0.2996(6) 0.1950(6) 0.062(2) Uani 1.00 1 d .
C(4) C 0.2726(5) -0.2724(6) 0.3152(6) 0.063(2) Uani 1.00 1 d .
C(5) C 0.1363(8) -0.4194(7) 0.1789(10) 0.103(3) Uani 1.00 1 d .
C(6) C 0.1913(3) 0.0120(8) 0.1666(3) 0.0417(11) Uani 1.00 1 d .
C(7) C 0.2445(3) 0.1211(5) 0.2341(4) 0.0406(13) Uani 1.00 1 d .
C(8) C 0.1805(4) 0.1919(5) 0.2554(4) 0.0421(13) Uani 1.00 1 d .
C(9) C 0.0902(4) 0.1287(5) 0.2040(4) 0.0415(13) Uani 1.00 1 d .
C(10) C 0.0960(3) 0.0204(7) 0.1476(4) 0.0398(12) Uani 1.00 1 d .
C(11) C 0.3417(4) 0.1718(7) 0.2615(5) 0.0537(17) Uani 1.00 1 d .
C(12) C 0.3256(7) 0.2394(12) 0.1562(7) 0.100(3) Uani 1.00 1 d .
C(13) C 0.3789(5) 0.2737(10) 0.3544(8) 0.087(2) Uani 1.00 1 d .
C(14) C 0.4214(5) 0.0736(10) 0.3046(12) 0.126(4) Uani 1.00 1 d .
C(15) C 0.0024(4) 0.1781(7) 0.2000(5) 0.0518(16) Uani 1.00 1 d .
C(16) C 0.0295(5) 0.2577(8) 0.3052(6) 0.066(2) Uani 1.00 1 d .
C(17) C -0.0523(5) 0.2674(9) 0.0972(6) 0.072(2) Uani 1.00 1 d .
C(18) C -0.0656(5) 0.0714(8) 0.1856(8) 0.081(2) Uani 1.00 1 d .
C(19) C 0.2508(5) -0.1710(7) 0.3747(5) 0.0551(17) Uani 1.00 1 d .
C(20) C 0.3149(5) -0.0801(7) 0.4494(5) 0.0606(18) Uani 1.00 1 d .
C(21) C 0.2663(5) 0.0001(13) 0.4868(5) 0.0724(19) Uani 1.00 1 d .
C(22) C 0.1724(6) -0.0486(8) 0.4367(5) 0.071(2) Uani 1.00 1 d .
C(23) C 0.1611(5) -0.1541(6) 0.3658(5) 0.0567(18) Uani 1.00 1 d .
H(1) H 0.2897 -0.1111 0.1715 0.067 Uiso 1.00 1 c R
H(2) H 0.2092 -0.0741 0.0499 0.067 Uiso 1.00 1 c R
H(3) H 0.1186 -0.2457 0.0384 0.076 Uiso 1.00 1 c R
H(4) H 0.2875 -0.3498 0.3570 0.078 Uiso 1.00 1 c R
H(5) H 0.3270 -0.2451 0.3135 0.078 Uiso 1.00 1 c R
H(6) H 0.0861 -0.3989 0.1911 0.121 Uiso 1.00 1 c R
H(7) H 0.1762 -0.4838 0.2306 0.121 Uiso 1.00 1 c R
H(8) H 0.1092 -0.4500 0.1042 0.121 Uiso 1.00 1 c R
H(9) H 0.1961 0.2682 0.2986 0.050 Uiso 1.00 1 c R
H(10) H 0.0445 -0.0369 0.1022 0.046 Uiso 1.00 1 c R
H(11) H 0.3349 0.1789 0.1122 0.121 Uiso 1.00 1 c R
H(12) H 0.3710 0.3069 0.1780 0.121 Uiso 1.00 1 c R
H(13) H 0.2623 0.2734 0.1130 0.121 Uiso 1.00 1 c R
H(14) H 0.3565 0.3559 0.3216 0.103 Uiso 1.00 1 c R
H(15) H 0.4472 0.2737 0.3987 0.103 Uiso 1.00 1 c R
H(16) H 0.3545 0.2541 0.4008 0.103 Uiso 1.00 1 c R
H(17) H 0.4548 0.0606 0.3836 0.153 Uiso 1.00 1 c R
H(18) H 0.4657 0.0989 0.2841 0.153 Uiso 1.00 1 c R
H(19) H 0.3907 -0.0038 0.2670 0.153 Uiso 1.00 1 c R
H(20) H 0.0323 0.2024 0.3606 0.082 Uiso 1.00 1 c R
H(21) H -0.0164 0.3234 0.2879 0.082 Uiso 1.00 1 c R
H(22) H 0.0910 0.2951 0.3332 0.082 Uiso 1.00 1 c R
H(23) H -0.0289 0.3525 0.1180 0.082 Uiso 1.00 1 c R
H(24) H -0.1193 0.2659 0.0691 0.082 Uiso 1.00 1 c R
H(25) H -0.0418 0.2381 0.0405 0.082 Uiso 1.00 1 c R
H(26) H -0.1101 0.0515 0.1088 0.104 Uiso 1.00 1 c R
H(27) H -0.0997 0.0949 0.2204 0.104 Uiso 1.00 1 c R
H(28) H -0.0267 -0.0014 0.2227 0.104 Uiso 1.00 1 c R
H(29) H 0.3805 -0.0711 0.4724 0.068 Uiso 1.00 1 c R
H(30) H 0.2913 0.0730 0.5345 0.084 Uiso 1.00 1 c R
H(31) H 0.1255 -0.0165 0.4507 0.094 Uiso 1.00 1 c R
H(32) H 0.1042 -0.2029 0.3209 0.073 Uiso 1.00 1 c R

loop_
_atom_site_aniso_label
_atom_site_aniso_U_11
_atom_site_aniso_U_22
_atom_site_aniso_U_33
_atom_site_aniso_U_12
_atom_site_aniso_U_13
_atom_site_aniso_U_23
Fe(1) 0.0437(3) 0.0443(3) 0.0351(3) 0.0036(4) 0.0234(2) 0.0025(4)
C(1) 0.055(3) 0.067(3) 0.044(2) 0.022(3) 0.032(2) 0.009(2)
C(2) 0.068(4) 0.062(4) 0.060(3) 0.018(3) 0.037(3) -0.009(3)
C(3) 0.074(4) 0.046(3) 0.077(4) 0.016(3) 0.048(3) 0.006(3)
C(4) 0.071(4) 0.052(3) 0.071(4) 0.023(3) 0.042(3) 0.021(3)
C(5) 0.121(8) 0.043(4) 0.138(9) -0.012(4) 0.064(7) -0.029(5)
C(6) 0.044(2) 0.048(2) 0.039(2) 0.009(3) 0.0261(18) 0.003(3)
C(7) 0.039(2) 0.039(2) 0.043(2) 0.009(2) 0.021(2) 0.010(2)
C(8) 0.041(2) 0.036(2) 0.049(2) -0.002(2) 0.023(2) -0.005(2)
C(9) 0.042(2) 0.040(2) 0.040(2) 0.002(2) 0.021(2) -0.006(2)
C(10) 0.035(2) 0.046(3) 0.034(2) -0.002(2) 0.0160(17) -0.006(2)
C(11) 0.037(2) 0.063(3) 0.063(3) 0.002(2) 0.028(2) 0.006(3)
C(12) 0.092(6) 0.136(9) 0.074(4) -0.051(6) 0.045(4) 0.007(5)
C(13) 0.048(3) 0.107(7) 0.103(6) -0.017(4) 0.037(4) -0.026(6)
C(14) 0.049(4) 0.096(7) 0.236(15) 0.018(4) 0.079(7) 0.017(8)
C(15) 0.043(2) 0.058(3) 0.057(3) 0.006(2) 0.029(2) -0.008(3)
C(16) 0.053(3) 0.085(5) 0.066(4) 0.006(3) 0.035(3) -0.023(4)
C(17) 0.054(3) 0.086(5) 0.065(4) 0.020(3) 0.025(3) -0.010(4)
C(18) 0.055(4) 0.088(5) 0.116(7) -0.000(4) 0.058(4) -0.013(5)
C(19) 0.062(3) 0.054(3) 0.056(3) 0.012(3) 0.035(3) 0.015(2)
C(20) 0.069(4) 0.059(3) 0.040(2) 0.009(3) 0.020(2) 0.012(2)
C(21) 0.088(4) 0.083(4) 0.040(2) 0.013(6) 0.029(2) 0.002(5)
C(22) 0.095(5) 0.086(4) 0.055(3) 0.017(4) 0.056(3) 0.013(3)
C(23) 0.075(4) 0.041(3) 0.065(3) -0.005(3) 0.045(3) 0.010(2)

loop_
_atom_type_symbol
_atom_type_description
_atom_type_scat_dispersion_real
_atom_type_scat_dispersion_imag
_atom_type_scat_source
C C 0.003 0.002
;
International Tables for Crystallography
(1992, Vol. C, Tables 4.2.6.8 and 6.1.1.4)
;
H H 0.000 0.000
;
International Tables for Crystallography
(1992, Vol. C, Table 6.1.1.4)
;
Fe Fe 0.346 0.844
;
International Tables for Crystallography
(1992, Vol. C, Tables 4.2.6.8 and 6.1.1.4)
;

loop_
_geom_angle_atom_site_label_1
_geom_angle_atom_site_label_2
_geom_angle_atom_site_label_3
_geom_angle
C(6) Fe(1) C(7) 41.3(2)
C(6) Fe(1) C(8) 68.8(3)
C(6) Fe(1) C(9) 69.6(2)
C(6) Fe(1) C(10) 41.6(2)
C(6) Fe(1) C(19) 103.3(3)
C(6) Fe(1) C(20) 118.0(3)
C(6) Fe(1) C(21) 154.9(3)
C(6) Fe(1) C(22) 160.7(3)
C(6) Fe(1) C(23) 121.5(3)
C(7) Fe(1) C(8) 40.9(2)
C(7) Fe(1) C(9) 69.2(2)
C(7) Fe(1) C(10) 69.0(2)
C(7) Fe(1) C(19) 123.9(3)
C(7) Fe(1) C(20) 108.8(3)
C(7) Fe(1) C(21) 122.3(3)
C(7) Fe(1) C(22) 157.6(2)
C(7) Fe(1) C(23) 160.2(3)
C(8) Fe(1) C(9) 40.2(2)
C(8) Fe(1) C(10) 67.4(2)
C(8) Fe(1) C(19) 163.6(3)
C(8) Fe(1) C(20) 130.0(2)
C(8) Fe(1) C(21) 112.0(4)
C(8) Fe(1) C(22) 123.6(3)
C(8) Fe(1) C(23) 155.5(3)
C(9) Fe(1) C(10) 40.3(2)
C(9) Fe(1) C(19) 152.3(2)
C(9) Fe(1) C(20) 166.8(2)
C(9) Fe(1) C(21) 128.3(4)
C(9) Fe(1) C(22) 109.3(3)
C(9) Fe(1) C(23) 118.7(2)
C(10) Fe(1) C(19) 116.9(2)
C(10) Fe(1) C(20) 152.2(3)
C(10) Fe(1) C(21) 163.4(3)
C(10) Fe(1) C(22) 125.2(2)
C(10) Fe(1) C(23) 104.5(2)
C(19) Fe(1) C(20) 39.8(2)
C(19) Fe(1) C(21) 68.7(4)
C(19) Fe(1) C(22) 68.3(3)
C(19) Fe(1) C(23) 40.9(3)
C(20) Fe(1) C(21) 40.9(4)
C(20) Fe(1) C(22) 67.3(3)
C(20) Fe(1) C(23) 67.8(3)
C(21) Fe(1) C(22) 40.1(3)
C(21) Fe(1) C(23) 68.8(4)
C(22) Fe(1) C(23) 41.0(3)
C(2) C(1) C(6) 113.4(7)
C(1) C(2) C(3) 124.7(5)
C(2) C(3) C(4) 122.3(6)
C(2) C(3) C(5) 122.3(7)
C(4) C(3) C(5) 115.3(7)
C(3) C(4) C(19) 115.0(6)
Fe(1) C(6) C(1) 123.6(5)
Fe(1) C(6) C(7) 70.5(3)
Fe(1) C(6) C(10) 69.6(3)
C(1) C(6) C(7) 130.5(5)
C(1) C(6) C(10) 122.5(6)
C(7) C(6) C(10) 107.0(6)
Fe(1) C(7) C(6) 68.2(3)
Fe(1) C(7) C(8) 70.0(4)
Fe(1) C(7) C(11) 135.3(3)
C(6) C(7) C(8) 106.8(5)
C(6) C(7) C(11) 128.9(6)
C(8) C(7) C(11) 123.5(5)
Fe(1) C(8) C(7) 69.1(3)
Fe(1) C(8) C(9) 69.7(3)
C(7) C(8) C(9) 109.6(5)
Fe(1) C(9) C(8) 70.1(3)
Fe(1) C(9) C(10) 68.9(2)
Fe(1) C(9) C(15) 131.4(5)
C(8) C(9) C(10) 107.1(6)
C(8) C(9) C(15) 125.5(5)
C(10) C(9) C(15) 127.1(4)
Fe(1) C(10) C(6) 68.8(2)
Fe(1) C(10) C(9) 70.8(2)
C(6) C(10) C(9) 109.5(5)
C(7) C(11) C(12) 107.3(5)
C(7) C(11) C(13) 110.1(7)
C(7) C(11) C(14) 115.6(6)
C(12) C(11) C(13) 106.7(7)
C(12) C(11) C(14) 111.6(10)
C(13) C(11) C(14) 105.2(6)
C(9) C(15) C(16) 111.6(4)
C(9) C(15) C(17) 108.2(7)
C(9) C(15) C(18) 112.2(6)
C(16) C(15) C(17) 107.4(6)
C(16) C(15) C(18) 109.9(8)
C(17) C(15) C(18) 107.4(5)
Fe(1) C(19) C(4) 126.0(5)
Fe(1) C(19) C(20) 71.1(4)
Fe(1) C(19) C(23) 69.8(4)
C(4) C(19) C(20) 126.2(7)
C(4) C(19) C(23) 125.5(6)
C(20) C(19) C(23) 108.3(7)
Fe(1) C(20) C(19) 69.1(3)
Fe(1) C(20) C(21) 69.5(3)
C(19) C(20) C(21) 109.2(8)
Fe(1) C(21) C(20) 69.6(3)
Fe(1) C(21) C(22) 69.8(4)
C(20) C(21) C(22) 106.4(9)
Fe(1) C(22) C(21) 70.1(5)
Fe(1) C(22) C(23) 69.0(5)
C(21) C(22) C(23) 109.1(9)
Fe(1) C(23) C(19) 69.3(4)
Fe(1) C(23) C(22) 70.1(5)
C(19) C(23) C(22) 106.9(6)
C(2) C(1) H(1) 109.1
C(2) C(1) H(2) 108.4
C(6) C(1) H(1) 108.8
C(6) C(1) H(2) 107.7
H(1) C(1) H(2) 109.5
C(1) C(2) H(3) 118.8
C(3) C(2) H(3) 116.5
C(3) C(4) H(4) 108.2
C(3) C(4) H(5) 107.8
C(19) C(4) H(4) 108.3
C(19) C(4) H(5) 108.0
H(4) C(4) H(5) 109.5
C(3) C(5) H(6) 107.5
C(3) C(5) H(7) 111.1
C(3) C(5) H(8) 109.8
H(6) C(5) H(7) 109.5
H(6) C(5) H(8) 109.5
H(7) C(5) H(8) 109.5
Fe(1) C(8) H(9) 126.6
C(7) C(8) H(9) 125.7
C(9) C(8) H(9) 124.6
Fe(1) C(10) H(10) 128.2
C(6) C(10) H(10) 125.2
C(9) C(10) H(10) 125.3
C(11) C(12) H(11) 108.4
C(11) C(12) H(12) 109.1
C(11) C(12) H(13) 110.9
H(11) C(12) H(12) 109.5
H(11) C(12) H(13) 109.5
H(12) C(12) H(13) 109.5
C(11) C(13) H(14) 109.7
C(11) C(13) H(15) 110.6
C(11) C(13) H(16) 108.1
H(14) C(13) H(15) 109.5
H(14) C(13) H(16) 109.5
H(15) C(13) H(16) 109.5
C(11) C(14) H(17) 113.8
C(11) C(14) H(18) 109.2
C(11) C(14) H(19) 105.3
H(17) C(14) H(18) 109.5
H(17) C(14) H(19) 109.5
H(18) C(14) H(19) 109.5
C(15) C(16) H(20) 108.7
C(15) C(16) H(21) 111.0
C(15) C(16) H(22) 108.6
H(20) C(16) H(21) 109.5
H(20) C(16) H(22) 109.5
H(21) C(16) H(22) 109.5
C(15) C(17) H(23) 109.8
C(15) C(17) H(24) 110.4
C(15) C(17) H(25) 108.3
H(23) C(17) H(24) 109.5
H(23) C(17) H(25) 109.5
H(24) C(17) H(25) 109.5
C(15) C(18) H(26) 112.3
C(15) C(18) H(27) 109.7
C(15) C(18) H(28) 106.3
H(26) C(18) H(27) 109.5
H(26) C(18) H(28) 109.5
H(27) C(18) H(28) 109.5
Fe(1) C(20) H(29) 127.3
C(19) C(20) H(29) 126.2
C(21) C(20) H(29) 124.6
Fe(1) C(21) H(30) 124.4
C(20) C(21) H(30) 127.6
C(22) C(21) H(30) 126.0
Fe(1) C(22) H(31) 128.4
C(21) C(22) H(31) 124.3
C(23) C(22) H(31) 126.6
Fe(1) C(23) H(32) 125.3
C(19) C(23) H(32) 126.7
C(22) C(23) H(32) 126.4

loop_
_geom_bond_atom_site_label_1
_geom_bond_atom_site_label_2
_geom_bond_distance
Fe(1) C(6) 2.024(6)
Fe(1) C(7) 2.055(7)
Fe(1) C(8) 2.066(6)
Fe(1) C(9) 2.060(5)
Fe(1) C(10) 2.035(4)
Fe(1) C(19) 2.027(7)
Fe(1) C(20) 2.053(6)
Fe(1) C(21) 2.053(6)
Fe(1) C(22) 2.048(10)
Fe(1) C(23) 2.034(8)
C(1) C(2) 1.500(11)
C(1) C(6) 1.519(11)
C(2) C(3) 1.325(11)
C(3) C(4) 1.519(9)
C(3) C(5) 1.490(12)
C(4) C(19) 1.504(12)
C(6) C(7) 1.440(9)
C(6) C(10) 1.443(8)
C(7) C(8) 1.440(10)
C(7) C(11) 1.524(9)
C(8) C(9) 1.419(8)
C(9) C(10) 1.412(9)
C(9) C(15) 1.502(10)
C(11) C(12) 1.529(14)
C(11) C(13) 1.535(12)
C(11) C(14) 1.511(12)
C(15) C(16) 1.540(11)
C(15) C(17) 1.542(10)
C(15) C(18) 1.513(12)
C(19) C(20) 1.390(9)
C(19) C(23) 1.420(13)
C(20) C(21) 1.434(15)
C(21) C(22) 1.406(13)
C(22) C(23) 1.428(11)
C(1) H(1) 0.950
C(1) H(2) 0.950
C(2) H(3) 0.950
C(4) H(4) 0.950
C(4) H(5) 0.950
C(5) H(6) 0.950
C(5) H(7) 0.950
C(5) H(8) 0.950
C(8) H(9) 0.950
C(10) H(10) 0.950
C(12) H(11) 0.950
C(12) H(12) 0.950
C(12) H(13) 0.950
C(13) H(14) 0.950
C(13) H(15) 0.950
C(13) H(16) 0.950
C(14) H(17) 0.950
C(14) H(18) 0.950
C(14) H(19) 0.950
C(16) H(20) 0.950
C(16) H(21) 0.950
C(16) H(22) 0.950
C(17) H(23) 0.950
C(17) H(24) 0.950
C(17) H(25) 0.950
C(18) H(26) 0.950
C(18) H(27) 0.950
C(18) H(28) 0.950
C(20) H(29) 0.950
C(21) H(30) 0.950
C(22) H(31) 0.950
C(23) H(32) 0.950

loop_
_geom_contact_atom_site_label_1
_geom_contact_atom_site_label_2
_geom_contact_distance
_geom_contact_site_symmetry_2
C(16) C(20) 3.447(9) 55604
C(20) C(16) 3.447(9) 54604
C(1) H(24) 3.372 54503
C(1) H(26) 3.158 55502
C(2) H(11) 3.251 54504
C(3) H(27) 3.429 54503
C(4) H(27) 3.323 54503
C(4) H(30) 3.241 54604
C(5) H(9) 3.557 54501
C(5) H(23) 3.357 54501
C(5) H(30) 3.537 54604
C(6) H(25) 3.527 55502
C(6) H(26) 3.376 55502
C(8) H(7) 3.398 56501
C(8) H(25) 3.550 55502
C(9) H(25) 3.287 55502
C(10) H(10) 3.060 55502
C(10) H(25) 3.228 55502
C(12) H(2) 3.274 55504
C(12) H(3) 3.313 55504
C(12) H(24) 3.185 55502
C(12) H(26) 3.592 55503
C(12) H(28) 3.414 55503
C(13) H(15) 3.103 65602
C(13) H(31) 3.532 55604
C(14) H(21) 2.857 54503
C(14) H(29) 3.437 65602
C(16) H(5) 3.387 45503
C(16) H(19) 3.220 45503
C(16) H(29) 3.194 55604
C(17) H(1) 3.507 45503
C(17) H(13) 3.124 55502
C(17) H(25) 3.064 55502
C(18) H(2) 3.240 55502
C(18) H(12) 2.930 44503
C(18) H(14) 3.594 44503
C(19) H(22) 3.513 54604
C(19) H(30) 3.189 54604
C(20) H(17) 3.536 65602
C(20) H(20) 3.381 54604
C(20) H(21) 3.545 54604
C(20) H(22) 2.893 54604
C(21) H(4) 3.178 55604
C(21) H(7) 3.559 55604
C(21) H(22) 3.184 54604
C(22) H(4) 3.330 55604
C(22) H(16) 3.271 54604
C(23) H(16) 3.549 54604
C(23) H(30) 3.084 54604
H(1) C(17) 3.507 54503
H(1) H(21) 2.781 54503
H(1) H(23) 3.458 54503
H(1) H(24) 2.868 54503
H(1) H(27) 3.442 54503
H(2) C(12) 3.274 54504
H(2) C(18) 3.240 55502
H(2) H(10) 3.548 55502
H(2) H(11) 3.254 54504
H(2) H(12) 3.004 54504
H(2) H(13) 3.020 54504
H(2) H(24) 3.158 54503
H(2) H(26) 2.338 55502
H(2) H(28) 3.463 55502
H(3) C(12) 3.313 54504
H(3) H(3) 3.443 55502
H(3) H(6) 3.564 55502
H(3) H(10) 3.191 55502
H(3) H(11) 2.717 54504
H(3) H(12) 3.178 54504
H(3) H(13) 3.577 54504
H(4) C(21) 3.178 54604
H(4) C(22) 3.330 54604
H(4) H(14) 3.400 54501
H(4) H(20) 3.504 54604
H(4) H(27) 3.347 54503
H(4) H(30) 2.595 54604
H(4) H(31) 2.872 54604
H(5) C(16) 3.387 54503
H(5) H(20) 3.116 54503
H(5) H(21) 2.868 54503
H(5) H(27) 2.758 54503
H(6) H(3) 3.564 55502
H(6) H(18) 2.891 44503
H(6) H(23) 3.046 54501
H(6) H(30) 3.274 54604
H(7) C(8) 3.398 54501
H(7) C(21) 3.559 54604
H(7) H(9) 2.716 54501
H(7) H(14) 3.027 54501
H(7) H(22) 3.390 54501
H(7) H(23) 3.329 54501
H(7) H(30) 3.103 54604
H(8) H(8) 3.200 55502
H(8) H(23) 3.143 54501
H(8) H(23) 3.366 54502
H(9) C(5) 3.557 56501
H(9) H(7) 2.716 56501
H(10) C(10) 3.060 55502
H(10) H(2) 3.548 55502
H(10) H(3) 3.191 55502
H(10) H(10) 2.430 55502
H(10) H(25) 3.485 55502
H(11) C(2) 3.251 55504
H(11) H(2) 3.254 55504
H(11) H(3) 2.717 55504
H(11) H(24) 3.200 55502
H(11) H(26) 3.580 55502
H(12) C(18) 2.930 55503
H(12) H(2) 3.004 55504
H(12) H(3) 3.178 55504
H(12) H(26) 2.805 55503
H(12) H(27) 3.050 55503
H(12) H(28) 2.468 55503
H(12) H(32) 3.242 55503
H(13) C(17) 3.124 55502
H(13) H(2) 3.020 55504
H(13) H(3) 3.577 55504
H(13) H(23) 3.557 55502
H(13) H(24) 2.380 55502
H(13) H(25) 3.094 55502
H(13) H(26) 3.597 55503
H(14) C(18) 3.594 55503
H(14) H(4) 3.400 56501
H(14) H(7) 3.027 56501
H(14) H(27) 3.135 55503
H(14) H(28) 3.262 55503
H(14) H(31) 3.327 55604
H(15) C(13) 3.103 65602
H(15) H(15) 2.419 65602
H(15) H(16) 2.968 65602
H(15) H(17) 3.411 65602
H(15) H(28) 3.593 55503
H(15) H(31) 3.407 55503
H(15) H(32) 3.298 55503
H(16) C(22) 3.271 55604
H(16) C(23) 3.549 55604
H(16) H(15) 2.968 65602
H(16) H(17) 3.597 65602
H(16) H(31) 3.074 55604
H(17) C(20) 3.536 65602
H(17) H(15) 3.411 65602
H(17) H(16) 3.597 65602
H(17) H(17) 2.777 65602
H(17) H(21) 2.970 54503
H(17) H(29) 2.731 65602
H(18) H(6) 2.891 55503
H(18) H(21) 2.886 54503
H(18) H(23) 3.503 54503
H(18) H(29) 3.466 65602
H(18) H(30) 3.415 65602
H(18) H(32) 2.909 55503
H(19) C(16) 3.220 54503
H(19) H(21) 2.277 54503
H(19) H(22) 3.581 54503
H(19) H(23) 3.362 54503
H(20) C(20) 3.381 55604
H(20) H(4) 3.504 55604
H(20) H(5) 3.116 45503
H(20) H(29) 3.091 55604
H(21) C(14) 2.857 45503
H(21) C(20) 3.545 55604
H(21) H(1) 2.781 45503
H(21) H(5) 2.868 45503
H(21) H(17) 2.970 45503
H(21) H(18) 2.886 45503
H(21) H(19) 2.277 45503
H(21) H(29) 3.085 55604
H(22) C(19) 3.513 55604
H(22) C(20) 2.893 55604
H(22) C(21) 3.184 55604
H(22) H(7) 3.390 56501
H(22) H(19) 3.581 45503
H(22) H(29) 2.872 55604
H(22) H(30) 3.430 55604
H(23) C(5) 3.357 56501
H(23) H(1) 3.458 45503
H(23) H(6) 3.046 56501
H(23) H(7) 3.329 56501
H(23) H(8) 3.143 56501
H(23) H(8) 3.366 56502
H(23) H(13) 3.557 55502
H(23) H(18) 3.503 45503
H(23) H(19) 3.362 45503
H(23) H(25) 3.234 55502
H(24) C(1) 3.372 45503
H(24) C(12) 3.185 55502
H(24) H(1) 2.868 45503
H(24) H(2) 3.158 45503
H(24) H(11) 3.200 55502
H(24) H(13) 2.380 55502
H(25) C(6) 3.527 55502
H(25) C(8) 3.550 55502
H(25) C(9) 3.287 55502
H(25) C(10) 3.228 55502
H(25) C(17) 3.064 55502
H(25) H(10) 3.485 55502
H(25) H(13) 3.094 55502
H(25) H(23) 3.234 55502
H(25) H(25) 2.199 55502
H(26) C(1) 3.158 55502
H(26) C(6) 3.376 55502
H(26) C(12) 3.592 44503
H(26) H(2) 2.338 55502
H(26) H(11) 3.580 55502
H(26) H(12) 2.805 44503
H(26) H(13) 3.597 44503
H(27) C(3) 3.429 45503
H(27) C(4) 3.323 45503
H(27) H(1) 3.442 45503
H(27) H(4) 3.347 45503
H(27) H(5) 2.758 45503
H(27) H(12) 3.050 44503
H(27) H(14) 3.135 44503
H(28) C(12) 3.414 44503
H(28) H(2) 3.463 55502
H(28) H(12) 2.468 44503
H(28) H(14) 3.262 44503
H(28) H(15) 3.593 44503
H(29) C(14) 3.437 65602
H(29) C(16) 3.194 54604
H(29) H(17) 2.731 65602
H(29) H(18) 3.466 65602
H(29) H(20) 3.091 54604
H(29) H(21) 3.085 54604
H(29) H(22) 2.872 54604
H(29) H(29) 3.571 65602
H(30) C(4) 3.241 55604
H(30) C(5) 3.537 55604
H(30) C(19) 3.189 55604
H(30) C(23) 3.084 55604
H(30) H(4) 2.595 55604
H(30) H(6) 3.274 55604
H(30) H(7) 3.103 55604
H(30) H(18) 3.415 65602
H(30) H(22) 3.430 54604
H(30) H(32) 2.970 55604
H(31) C(13) 3.532 54604
H(31) H(4) 2.872 55604
H(31) H(14) 3.327 54604
H(31) H(15) 3.407 44503
H(31) H(16) 3.074 54604
H(32) H(12) 3.242 44503
H(32) H(15) 3.298 44503
H(32) H(18) 2.909 44503
H(32) H(30) 2.970 54604

loop_
_geom_torsion_atom_site_label_1
_geom_torsion_atom_site_label_2
_geom_torsion_atom_site_label_3
_geom_torsion_atom_site_label_4
_geom_torsion
C(6) Fe(1) C(7) C(8) 118.4(4)
C(6) Fe(1) C(7) C(11) -123.8(8)
C(7) Fe(1) C(6) C(1) 126.3(5)
C(7) Fe(1) C(6) C(10) -117.6(6)
C(6) Fe(1) C(8) C(7) -38.5(2)
C(6) Fe(1) C(8) C(9) 83.1(4)
C(8) Fe(1) C(6) C(1) 164.4(5)
C(8) Fe(1) C(6) C(7) 38.1(3)
C(8) Fe(1) C(6) C(10) -79.4(4)
C(6) Fe(1) C(9) C(8) -80.9(4)
C(6) Fe(1) C(9) C(10) 37.4(4)
C(6) Fe(1) C(9) C(15) 158.8(6)
C(9) Fe(1) C(6) C(1) -152.5(5)
C(9) Fe(1) C(6) C(7) 81.3(3)
C(9) Fe(1) C(6) C(10) -36.3(4)
C(6) Fe(1) C(10) C(9) -121.0(6)
C(10) Fe(1) C(6) C(1) -116.2(7)
C(10) Fe(1) C(6) C(7) 117.6(6)
C(6) Fe(1) C(19) C(4) -3.4(6)
C(6) Fe(1) C(19) C(20) 118.1(5)
C(6) Fe(1) C(19) C(23) -123.2(4)
C(19) Fe(1) C(6) C(1) -0.5(5)
C(19) Fe(1) C(6) C(7) -126.7(3)
C(19) Fe(1) C(6) C(10) 115.7(4)
C(6) Fe(1) C(20) C(19) -76.6(6)
C(6) Fe(1) C(20) C(21) 162.2(6)
C(20) Fe(1) C(6) C(1) 39.3(6)
C(20) Fe(1) C(6) C(7) -86.9(4)
C(20) Fe(1) C(6) C(10) 155.5(4)
C(6) Fe(1) C(21) C(20) -39.5(14)
C(6) Fe(1) C(21) C(22) -156.8(8)
C(21) Fe(1) C(6) C(1) 67.5(12)
C(21) Fe(1) C(6) C(7) -58.8(12)
C(21) Fe(1) C(6) C(10) -176.4(10)
C(6) Fe(1) C(22) C(21) 149.5(9)
C(6) Fe(1) C(22) C(23) 28.7(12)
C(22) Fe(1) C(6) C(1) -62.2(10)
C(22) Fe(1) C(6) C(7) 171.5(9)
C(22) Fe(1) C(6) C(10) 54.0(11)
C(6) Fe(1) C(23) C(19) 72.8(4)
C(6) Fe(1) C(23) C(22) -169.3(4)
C(23) Fe(1) C(6) C(1) -40.5(5)
C(23) Fe(1) C(6) C(7) -166.8(3)
C(23) Fe(1) C(6) C(10) 75.6(5)
C(7) Fe(1) C(8) C(9) 121.7(5)
C(8) Fe(1) C(7) C(6) -118.4(4)
C(8) Fe(1) C(7) C(11) 117.7(7)
C(7) Fe(1) C(9) C(8) -36.6(4)
C(7) Fe(1) C(9) C(10) 81.7(4)
C(7) Fe(1) C(9) C(15) -156.9(5)
C(9) Fe(1) C(7) C(6) -82.4(3)
C(9) Fe(1) C(7) C(8) 36.0(2)
C(9) Fe(1) C(7) C(11) 153.8(7)
C(7) Fe(1) C(10) C(6) 38.8(4)
C(7) Fe(1) C(10) C(9) -82.2(4)
C(10) Fe(1) C(7) C(6) -39.1(3)
C(10) Fe(1) C(7) C(8) 79.3(3)
C(10) Fe(1) C(7) C(11) -162.9(7)
C(7) Fe(1) C(19) C(4) -43.0(6)
C(7) Fe(1) C(19) C(20) 78.5(6)
C(7) Fe(1) C(19) C(23) -162.8(3)
C(19) Fe(1) C(7) C(6) 69.9(4)
C(19) Fe(1) C(7) C(8) -171.7(3)
C(19) Fe(1) C(7) C(11) -53.9(7)
C(7) Fe(1) C(20) C(19) -120.7(5)
C(7) Fe(1) C(20) C(21) 118.0(6)
C(20) Fe(1) C(7) C(6) 111.4(3)
C(20) Fe(1) C(7) C(8) -130.1(3)
C(20) Fe(1) C(7) C(11) -12.4(7)
C(7) Fe(1) C(21) C(20) -81.4(6)
C(7) Fe(1) C(21) C(22) 161.3(5)
C(21) Fe(1) C(7) C(6) 154.5(5)
C(21) Fe(1) C(7) C(8) -87.0(4)
C(21) Fe(1) C(7) C(11) 30.7(8)
C(7) Fe(1) C(22) C(21) -45.3(11)
C(7) Fe(1) C(22) C(23) -166.1(6)
C(22) Fe(1) C(7) C(6) -172.7(7)
C(22) Fe(1) C(7) C(8) -54.2(8)
C(22) Fe(1) C(7) C(11) 63.5(11)
C(7) Fe(1) C(23) C(19) 46.4(7)
C(7) Fe(1) C(23) C(22) 164.3(5)
C(23) Fe(1) C(7) C(6) 35.0(7)
C(23) Fe(1) C(7) C(8) 153.5(6)
C(23) Fe(1) C(7) C(11) -88.8(8)
C(8) Fe(1) C(9) C(10) 118.3(6)
C(8) Fe(1) C(9) C(15) -120.3(7)
C(9) Fe(1) C(8) C(7) -121.7(5)
C(8) Fe(1) C(10) C(6) 83.0(5)
C(8) Fe(1) C(10) C(9) -38.0(4)
C(10) Fe(1) C(8) C(7) -83.5(3)
C(10) Fe(1) C(8) C(9) 38.1(4)
C(8) Fe(1) C(19) C(4) -62.6(11)
C(8) Fe(1) C(19) C(20) 58.9(12)
C(8) Fe(1) C(19) C(23) 177.6(8)
C(19) Fe(1) C(8) C(7) 25.2(10)
C(19) Fe(1) C(8) C(9) 146.9(8)
C(8) Fe(1) C(20) C(19) -161.6(5)
C(8) Fe(1) C(20) C(21) 77.2(7)
C(20) Fe(1) C(8) C(7) 70.9(4)
C(20) Fe(1) C(8) C(9) -167.4(4)
C(8) Fe(1) C(21) C(20) -126.3(5)
C(8) Fe(1) C(21) C(22) 116.5(6)
C(21) Fe(1) C(8) C(7) 114.4(3)
C(21) Fe(1) C(8) C(9) -123.9(4)
C(8) Fe(1) C(22) C(21) -84.9(7)
C(8) Fe(1) C(22) C(23) 154.3(3)
C(22) Fe(1) C(8) C(7) 158.2(3)
C(22) Fe(1) C(8) C(9) -80.1(4)
C(8) Fe(1) C(23) C(19) -178.4(5)
C(8) Fe(1) C(23) C(22) -60.5(7)
C(23) Fe(1) C(8) C(7) -158.6(5)
C(23) Fe(1) C(8) C(9) -36.9(8)
C(9) Fe(1) C(10) C(6) 121.0(6)
C(10) Fe(1) C(9) C(8) -118.3(6)
C(10) Fe(1) C(9) C(15) 121.4(7)
C(9) Fe(1) C(19) C(4) 68.0(11)
C(9) Fe(1) C(19) C(20) -170.5(6)
C(9) Fe(1) C(19) C(23) -51.8(9)
C(19) Fe(1) C(9) C(8) -160.5(7)
C(19) Fe(1) C(9) C(10) -42.3(9)
C(19) Fe(1) C(9) C(15) 79.2(9)
C(9) Fe(1) C(20) C(19) 160.4(13)
C(9) Fe(1) C(20) C(21) 39.2(18)
C(20) Fe(1) C(9) C(8) 47.0(17)
C(20) Fe(1) C(9) C(10) 165.2(14)
C(20) Fe(1) C(9) C(15) -73.3(17)
C(9) Fe(1) C(21) C(20) -169.4(4)
C(9) Fe(1) C(21) C(22) 73.3(7)
C(21) Fe(1) C(9) C(8) 78.8(6)
C(21) Fe(1) C(9) C(10) -162.9(5)
C(21) Fe(1) C(9) C(15) -41.5(7)
C(9) Fe(1) C(22) C(21) -127.3(6)
C(9) Fe(1) C(22) C(23) 111.9(4)
C(22) Fe(1) C(9) C(8) 119.6(4)
C(22) Fe(1) C(9) C(10) -122.1(4)
C(22) Fe(1) C(9) C(15) -0.7(6)
C(9) Fe(1) C(23) C(19) 155.4(3)
C(9) Fe(1) C(23) C(22) -86.7(4)
C(23) Fe(1) C(9) C(8) 163.5(4)
C(23) Fe(1) C(9) C(10) -78.2(5)
C(23) Fe(1) C(9) C(15) 43.2(6)
C(10) Fe(1) C(19) C(4) 38.8(7)
C(10) Fe(1) C(19) C(20) 160.3(5)
C(10) Fe(1) C(19) C(23) -81.0(4)
C(19) Fe(1) C(10) C(6) -79.5(5)
C(19) Fe(1) C(10) C(9) 159.5(4)
C(10) Fe(1) C(20) C(19) -40.3(10)
C(10) Fe(1) C(20) C(21) -161.6(7)
C(20) Fe(1) C(10) C(6) -51.8(9)
C(20) Fe(1) C(10) C(9) -172.8(6)
C(10) Fe(1) C(21) C(20) 149.0(13)
C(10) Fe(1) C(21) C(22) 31.7(19)
C(21) Fe(1) C(10) C(6) 174.6(15)
C(21) Fe(1) C(10) C(9) 53.6(16)
C(10) Fe(1) C(22) C(21) -169.4(6)
C(10) Fe(1) C(22) C(23) 69.8(5)
C(22) Fe(1) C(10) C(6) -160.9(5)
C(22) Fe(1) C(10) C(9) 78.1(5)
C(10) Fe(1) C(23) C(19) 114.5(4)
C(10) Fe(1) C(23) C(22) -127.6(4)
C(23) Fe(1) C(10) C(6) -121.5(5)
C(23) Fe(1) C(10) C(9) 117.5(4)
C(19) Fe(1) C(20) C(21) -121.2(8)
C(20) Fe(1) C(19) C(4) -121.5(9)
C(20) Fe(1) C(19) C(23) 118.7(7)
C(19) Fe(1) C(21) C(20) 36.0(5)
C(19) Fe(1) C(21) C(22) -81.2(6)
C(21) Fe(1) C(19) C(4) -158.4(7)
C(21) Fe(1) C(19) C(20) -36.9(6)
C(21) Fe(1) C(19) C(23) 81.8(5)
C(19) Fe(1) C(22) C(21) 82.2(6)
C(19) Fe(1) C(22) C(23) -38.6(4)
C(22) Fe(1) C(19) C(4) 158.4(7)
C(22) Fe(1) C(19) C(20) -80.1(5)
C(22) Fe(1) C(19) C(23) 38.6(4)
C(19) Fe(1) C(23) C(22) 117.9(5)
C(23) Fe(1) C(19) C(4) 119.8(7)
C(23) Fe(1) C(19) C(20) -118.7(7)
C(20) Fe(1) C(21) C(22) -117.2(9)
C(21) Fe(1) C(20) C(19) 121.2(8)
C(20) Fe(1) C(22) C(21) 39.1(6)
C(20) Fe(1) C(22) C(23) -81.7(4)
C(22) Fe(1) C(20) C(19) 82.9(6)
C(22) Fe(1) C(20) C(21) -38.4(6)
C(20) Fe(1) C(23) C(19) -37.4(4)
C(20) Fe(1) C(23) C(22) 80.5(4)
C(23) Fe(1) C(20) C(19) 38.4(5)
C(23) Fe(1) C(20) C(21) -82.8(6)
C(21) Fe(1) C(22) C(23) -120.8(8)
C(22) Fe(1) C(21) C(20) 117.2(9)
C(21) Fe(1) C(23) C(19) -81.5(4)
C(21) Fe(1) C(23) C(22) 36.4(5)
C(23) Fe(1) C(21) C(20) 80.1(6)
C(23) Fe(1) C(21) C(22) -37.2(6)
C(22) Fe(1) C(23) C(19) -117.9(5)
C(23) Fe(1) C(22) C(21) 120.8(8)
C(2) C(1) C(6) Fe(1) 56.9(5)
C(2) C(1) C(6) C(7) 149.2(6)
C(2) C(1) C(6) C(10) -28.9(8)
C(6) C(1) C(2) C(3) -79.1(10)
C(1) C(2) C(3) C(4) -0.2(12)
C(1) C(2) C(3) C(5) 178.6(10)
C(2) C(3) C(4) C(19) 75.7(13)
C(5) C(3) C(4) C(19) -103.2(10)
C(3) C(4) C(19) Fe(1) -50.4(10)
C(3) C(4) C(19) C(20) -142.4(8)
C(3) C(4) C(19) C(23) 39.2(11)
Fe(1) C(6) C(7) C(8) -59.6(4)
Fe(1) C(6) C(7) C(11) 131.3(5)
Fe(1) C(6) C(10) C(9) 59.2(4)
C(1) C(6) C(7) Fe(1) -118.0(7)
C(1) C(6) C(7) C(8) -177.7(6)
C(1) C(6) C(7) C(11) 13.3(10)
C(1) C(6) C(10) Fe(1) 117.6(6)
C(1) C(6) C(10) C(9) 176.8(5)
C(7) C(6) C(10) Fe(1) -60.9(4)
C(7) C(6) C(10) C(9) -1.7(7)
C(10) C(6) C(7) Fe(1) 60.3(4)
C(10) C(6) C(7) C(8) 0.7(6)
C(10) C(6) C(7) C(11) -168.3(5)
Fe(1) C(7) C(8) C(9) -57.9(4)
Fe(1) C(7) C(11) C(12) 173.0(6)
Fe(1) C(7) C(11) C(13) -71.2(8)
Fe(1) C(7) C(11) C(14) 47.8(11)
C(6) C(7) C(8) Fe(1) 58.5(4)
C(6) C(7) C(8) C(9) 0.6(7)
C(6) C(7) C(11) C(12) 75.2(9)
C(6) C(7) C(11) C(13) -169.0(6)
C(6) C(7) C(11) C(14) -50.0(11)
C(8) C(7) C(11) C(12) -92.2(8)
C(8) C(7) C(11) C(13) 23.6(8)
C(8) C(7) C(11) C(14) 142.6(9)
C(11) C(7) C(8) Fe(1) -131.7(5)
C(11) C(7) C(8) C(9) 170.3(5)
Fe(1) C(8) C(9) C(10) -59.2(4)
Fe(1) C(8) C(9) C(15) 127.3(6)
C(7) C(8) C(9) Fe(1) 57.6(4)
C(7) C(8) C(9) C(10) -1.6(6)
C(7) C(8) C(9) C(15) -175.1(6)
Fe(1) C(9) C(10) C(6) -58.0(4)
Fe(1) C(9) C(15) C(16) 62.1(8)
Fe(1) C(9) C(15) C(17) -179.9(3)
Fe(1) C(9) C(15) C(18) -61.7(7)
C(8) C(9) C(10) Fe(1) 60.0(4)
C(8) C(9) C(10) C(6) 2.1(7)
C(8) C(9) C(15) C(16) -32.0(9)
C(8) C(9) C(15) C(17) 86.0(7)
C(8) C(9) C(15) C(18) -155.8(7)
C(10) C(9) C(15) C(16) 155.8(6)
C(10) C(9) C(15) C(17) -86.3(8)
C(10) C(9) C(15) C(18) 32.0(9)
C(15) C(9) C(10) Fe(1) -126.6(6)
C(15) C(9) C(10) C(6) 175.4(6)
Fe(1) C(19) C(20) C(21) 58.0(6)
Fe(1) C(19) C(23) C(22) -60.3(5)
C(4) C(19) C(20) Fe(1) 121.3(8)
C(4) C(19) C(20) C(21) 179.3(7)
C(4) C(19) C(23) Fe(1) -120.4(7)
C(4) C(19) C(23) C(22) 179.3(7)
C(20) C(19) C(23) Fe(1) 61.0(5)
C(20) C(19) C(23) C(22) 0.7(8)
C(23) C(19) C(20) Fe(1) -60.1(5)
C(23) C(19) C(20) C(21) -2.1(9)
Fe(1) C(20) C(21) C(22) 60.4(5)
C(19) C(20) C(21) Fe(1) -57.7(5)
C(19) C(20) C(21) C(22) 2.7(9)
Fe(1) C(21) C(22) C(23) 58.1(6)
C(20) C(21) C(22) Fe(1) -60.3(5)
C(20) C(21) C(22) C(23) -2.2(9)
Fe(1) C(22) C(23) C(19) 59.7(5)
C(21) C(22) C(23) Fe(1) -58.8(6)
C(21) C(22) C(23) C(19) 1.0(9)
